data_4316195
loop_
_publ_author_name
'Emma L. Whitelaw'
'Matthew D. Jones'
'Mary F. Mahon'

_publ_contact_author
;       Matthew D Jones
        University of Bath
        Department of Chemistry
        Bath, BA2 7AY
        United Kingdom
;
_publ_contact_author_email mj205@bath.ac.uk
_publ_contact_author_fax '# 44 1225 82 6231'
_publ_contact_author_phone '# 44 1225 38 4908'
_publ_section_title
;
 Group 4 Salalen Complexes and Their Application for the Ring-Opening
 Polymerization of rac-Lactide
;
_journal_name_full 'Inorganic Chemistry'
_journal_page_first 7176
_journal_page_last 7181
_journal_paper_doi 10.1021/ic1010488
_journal_volume 49
_journal_year 2010
_chemical_formula_moiety 'C44 H66 N2 O4 Zr '
_chemical_formula_sum 'C44 H66 N2 O4 Zr'
_chemical_formula_weight 778.21
_chemical_name_systematic
; 
 ? 
;
_space_group_IT_number 15
_symmetry_cell_setting monoclinic
_symmetry_space_group_name_Hall '-C 2yc'
_symmetry_space_group_name_H-M 'C 1 2/c 1'
_atom_sites_solution_hydrogens geom
_atom_sites_solution_primary direct
_atom_sites_solution_secondary difmap
_audit_creation_method SHELXL-97
_cell_angle_alpha 90
_cell_angle_beta 102.6020(10)
_cell_angle_gamma 90
_cell_formula_units_Z 8
_cell_length_a 24.3950(3)
_cell_length_b 17.9500(3)
_cell_length_c 20.0070(3)
_cell_measurement_reflns_used 88690
_cell_measurement_temperature 150(2)
_cell_measurement_theta_max 27.48
_cell_measurement_theta_min 3.51
_cell_volume 8549.8(2)
_computing_cell_refinement 'HKL Scalepack (Otwinski & Minor, 1997)'
_computing_data_collection 'Collect (Nonius BV, 1997-2000)'
_computing_data_reduction 'HKL Denzo & Scalepack (Otwinski & Minor 1997)'
_computing_molecular_graphics 'Ortep-3 for Windows (Farrugia, 1997)'
_computing_publication_material 'WinGX publication routines (Farrugia, 1999)'
_computing_structure_refinement 'SHELXL-97 (Sheldrick, 1997)'
_computing_structure_solution
; 
 SIR97- Altomare A., Burla M.C., Camalli M., Cascarano G.L., Giacovazzo C. , 
 Guagliardi A., Moliterni A.G.G., Polidori G.,Spagna R. 
 (1999) J. Appl. Cryst. 32, 115-119.
;
_diffrn_ambient_temperature 150(2)
_diffrn_measured_fraction_theta_full 0.997
_diffrn_measured_fraction_theta_max 0.997
_diffrn_measurement_device_type 'nonius kappa ccd'
_diffrn_measurement_method ccd
_diffrn_radiation_monochromator graphite
_diffrn_radiation_source 'fine-focus sealed tube'
_diffrn_radiation_type MoK\a
_diffrn_radiation_wavelength 0.71073
_diffrn_reflns_av_R_equivalents 0.1021
_diffrn_reflns_av_sigmaI/netI 0.0617
_diffrn_reflns_limit_h_max 31
_diffrn_reflns_limit_h_min -31
_diffrn_reflns_limit_k_max 23
_diffrn_reflns_limit_k_min -23
_diffrn_reflns_limit_l_max 25
_diffrn_reflns_limit_l_min -25
_diffrn_reflns_number 82109
_diffrn_reflns_theta_full 27.48
_diffrn_reflns_theta_max 27.48
_diffrn_reflns_theta_min 3.61
_exptl_absorpt_coefficient_mu 0.298
_exptl_absorpt_correction_type none
_exptl_crystal_colour colourless
_exptl_crystal_density_diffrn 1.209
_exptl_crystal_density_method 'not measured'
_exptl_crystal_description block
_exptl_crystal_F_000 3328
_exptl_crystal_size_max 0.25
_exptl_crystal_size_mid 0.10
_exptl_crystal_size_min 0.10
_refine_diff_density_max 0.832
_refine_diff_density_min -0.835
_refine_diff_density_rms 0.099
_refine_ls_extinction_method none
_refine_ls_goodness_of_fit_ref 1.131
_refine_ls_hydrogen_treatment mixed
_refine_ls_matrix_type full
_refine_ls_number_parameters 511
_refine_ls_number_reflns 9779
_refine_ls_number_restraints 0
_refine_ls_restrained_S_all 1.131
_refine_ls_R_factor_all 0.0953
_refine_ls_R_factor_gt 0.0599
_refine_ls_shift/su_max 0.001
_refine_ls_shift/su_mean 0.000
_refine_ls_structure_factor_coef Fsqd
_refine_ls_weighting_details 'calc w=1/[\s^2^(Fo^2^)+(0.0127P)^2^+38.9713P] where P=(Fo^2^+2Fc^2^)/3'
_refine_ls_weighting_scheme calc
_refine_ls_wR_factor_gt 0.1115
_refine_ls_wR_factor_ref 0.1229
_reflns_number_gt 7147
_reflns_number_total 9779
_reflns_threshold_expression >2sigma(I)
_cod_data_source_file ic1010488_si_002_4.cif
_cod_data_source_block Zr(2)(OiPr)2
_cod_database_code 4316195

loop_
_symmetry_equiv_pos_as_xyz
'x, y, z'
'-x, y, -z+1/2'
'x+1/2, y+1/2, z'
'-x+1/2, y+1/2, -z+1/2'
'-x, -y, -z'
'x, -y, z-1/2'
'-x+1/2, -y+1/2, -z'
'x+1/2, -y+1/2, z-1/2'

loop_
_atom_site_label
_atom_site_type_symbol
_atom_site_fract_x
_atom_site_fract_y
_atom_site_fract_z
_atom_site_U_iso_or_equiv
_atom_site_adp_type
_atom_site_occupancy
_atom_site_symmetry_multiplicity
_atom_site_calc_flag
_atom_site_refinement_flags
_atom_site_disorder_assembly
_atom_site_disorder_group
Zr1 Zr 0.371598(13) 0.346328(18) -0.094060(16) 0.02293(9) Uani 1 1 d . . .
O1 O 0.45009(10) 0.33594(14) -0.10168(14) 0.0387(6) Uani 1 1 d . . .
N1 N 0.28256(10) 0.35290(16) -0.06862(13) 0.0239(6) Uani 1 1 d . . .
C1 C 0.49382(18) 0.2845(3) -0.1029(3) 0.0806(19) Uani 1 1 d . . .
H1 H 0.4825 0.2395 -0.0797 0.097 Uiso 1 1 calc R . .
O2 O 0.37176(10) 0.45406(12) -0.08170(12) 0.0289(5) Uani 1 1 d . . .
N2 N 0.38400(10) 0.32500(15) 0.03117(14) 0.0240(6) Uani 1 1 d . . .
C2 C 0.54734(17) 0.3074(3) -0.0573(3) 0.0603(13) Uani 1 1 d . . .
H2A H 0.5592 0.3555 -0.0726 0.090 Uiso 1 1 calc R . .
H2B H 0.5762 0.2699 -0.0588 0.090 Uiso 1 1 calc R . .
H2C H 0.5421 0.3121 -0.0103 0.090 Uiso 1 1 calc R . .
O3 O 0.32165(8) 0.34404(13) -0.18871(11) 0.0255(5) Uani 1 1 d . . .
C3 C 0.4951(2) 0.2591(4) -0.1680(3) 0.091(2) Uani 1 1 d . . .
H3A H 0.4614 0.2293 -0.1859 0.137 Uiso 1 1 calc R . .
H3B H 0.5286 0.2283 -0.1659 0.137 Uiso 1 1 calc R . .
H3C H 0.4961 0.3017 -0.1984 0.137 Uiso 1 1 calc R . .
O4 O 0.36401(10) 0.23254(12) -0.08531(12) 0.0280(5) Uani 1 1 d . . .
C4 C 0.3546(2) 0.5294(2) -0.0889(2) 0.0529(12) Uani 1 1 d . . .
H4 H 0.3896 0.5580 -0.0895 0.063 Uiso 1 1 calc R . .
C5 C 0.3354(2) 0.5581(3) -0.0304(3) 0.0682(15) Uani 1 1 d . . .
H5A H 0.2993 0.5352 -0.0285 0.102 Uiso 1 1 calc R . .
H5B H 0.3308 0.6123 -0.0347 0.102 Uiso 1 1 calc R . .
H5C H 0.3631 0.5463 0.0116 0.102 Uiso 1 1 calc R . .
C6 C 0.3174(2) 0.5428(3) -0.1574(2) 0.0614(13) Uani 1 1 d . . .
H6A H 0.3371 0.5286 -0.1932 0.092 Uiso 1 1 calc R . .
H6B H 0.3073 0.5957 -0.1621 0.092 Uiso 1 1 calc R . .
H6C H 0.2832 0.5128 -0.1620 0.092 Uiso 1 1 calc R . .
C7 C 0.26838(13) 0.33397(18) -0.22090(16) 0.0246(7) Uani 1 1 d . . .
C8 C 0.25392(14) 0.31937(19) -0.29259(17) 0.0273(7) Uani 1 1 d . . .
C9 C 0.19816(15) 0.30540(19) -0.32187(18) 0.0311(8) Uani 1 1 d . . .
H9 H 0.1887 0.2946 -0.3695 0.037 Uiso 1 1 calc R . .
C10 C 0.15466(14) 0.3060(2) -0.28643(17) 0.0300(8) Uani 1 1 d . A .
C11 C 0.16912(14) 0.32294(19) -0.21772(17) 0.0284(7) Uani 1 1 d . . .
H11 H 0.1405 0.3252 -0.1923 0.034 Uiso 1 1 calc R . .
C12 C 0.22505(13) 0.33691(18) -0.18400(16) 0.0247(7) Uani 1 1 d . . .
C13 C 0.29933(16) 0.3169(2) -0.33520(18) 0.0348(8) Uani 1 1 d . . .
C14 C 0.33909(18) 0.2510(2) -0.3103(2) 0.0449(10) Uani 1 1 d . . .
H14A H 0.3671 0.2474 -0.3385 0.067 Uiso 1 1 calc R . .
H14B H 0.3173 0.2047 -0.3141 0.067 Uiso 1 1 calc R . .
H14C H 0.3581 0.2591 -0.2624 0.067 Uiso 1 1 calc R . .
C15 C 0.33311(18) 0.3897(2) -0.3285(2) 0.0438(10) Uani 1 1 d . . .
H15A H 0.3076 0.4316 -0.3433 0.066 Uiso 1 1 calc R . .
H15B H 0.3608 0.3871 -0.3573 0.066 Uiso 1 1 calc R . .
H15C H 0.3525 0.3969 -0.2806 0.066 Uiso 1 1 calc R . .
C16 C 0.2740(2) 0.3043(3) -0.41176(19) 0.0536(12) Uani 1 1 d . . .
H16A H 0.2468 0.3438 -0.4288 0.080 Uiso 1 1 calc R . .
H16B H 0.2550 0.2558 -0.4180 0.080 Uiso 1 1 calc R . .
H16C H 0.3040 0.3051 -0.4373 0.080 Uiso 1 1 calc R . .
C17 C 0.09409(16) 0.2868(2) -0.32269(19) 0.0386(9) Uani 1 1 d . . .
C18 C 0.0901(3) 0.2061(4) -0.3454(4) 0.0385(18) Uani 0.50 1 d P A 1
H18A H 0.0511 0.1943 -0.3673 0.058 Uiso 0.50 1 calc PR A 1
H18B H 0.1025 0.1738 -0.3055 0.058 Uiso 0.50 1 calc PR A 1
H18C H 0.1141 0.1980 -0.3781 0.058 Uiso 0.50 1 calc PR A 1
C19 C 0.0726(3) 0.3394(5) -0.3847(4) 0.0381(18) Uani 0.50 1 d P A 1
H19A H 0.0340 0.3259 -0.4069 0.057 Uiso 0.50 1 calc PR A 1
H19B H 0.0968 0.3345 -0.4176 0.057 Uiso 0.50 1 calc PR A 1
H19C H 0.0735 0.3911 -0.3686 0.057 Uiso 0.50 1 calc PR A 1
C20 C 0.0502(3) 0.2976(5) -0.2749(4) 0.042(2) Uani 0.50 1 d P A 1
H20A H 0.0503 0.3498 -0.2606 0.063 Uiso 0.50 1 calc PR A 1
H20B H 0.0608 0.2656 -0.2344 0.063 Uiso 0.50 1 calc PR A 1
H20C H 0.0125 0.2839 -0.3004 0.063 Uiso 0.50 1 calc PR A 1
C21 C 0.23466(13) 0.34955(19) -0.11068(16) 0.0245(7) Uani 1 1 d . . .
H21 H 0.2002(14) 0.3570(18) -0.0954(16) 0.021(8) Uiso 1 1 d . . .
C22 C 0.28392(13) 0.36274(19) 0.00458(16) 0.0266(7) Uani 1 1 d . . .
H22A H 0.2465 0.3525 0.0141 0.032 Uiso 1 1 calc R . .
H22B H 0.2949 0.4144 0.0190 0.032 Uiso 1 1 calc R . .
C23 C 0.32708(13) 0.30769(19) 0.04278(16) 0.0251(7) Uani 1 1 d . . .
H23A H 0.3278 0.3101 0.0924 0.030 Uiso 1 1 calc R . .
H23B H 0.3163 0.2565 0.0268 0.030 Uiso 1 1 calc R . .
C24 C 0.41220(13) 0.38729(19) 0.07306(17) 0.0265(7) Uani 1 1 d . . .
C25 C 0.45847(14) 0.4195(2) 0.05395(19) 0.0332(8) Uani 1 1 d . . .
H25 H 0.4692 0.4033 0.0134 0.040 Uiso 1 1 calc R . .
C26 C 0.48907(16) 0.4752(2) 0.0939(2) 0.0411(10) Uani 1 1 d . . .
H26 H 0.5204 0.4972 0.0804 0.049 Uiso 1 1 calc R . .
C27 C 0.47388(17) 0.4986(2) 0.1532(2) 0.0446(10) Uani 1 1 d . . .
H27 H 0.4951 0.5362 0.1808 0.053 Uiso 1 1 calc R . .
C28 C 0.42852(17) 0.4676(2) 0.1722(2) 0.0445(10) Uani 1 1 d . . .
H28 H 0.4182 0.4840 0.2129 0.053 Uiso 1 1 calc R . .
C29 C 0.39717(16) 0.4119(2) 0.13236(18) 0.0361(9) Uani 1 1 d . . .
H29 H 0.3655 0.3909 0.1459 0.043 Uiso 1 1 calc R . .
C30 C 0.42239(14) 0.25832(19) 0.05102(18) 0.0281(7) Uani 1 1 d . . .
H30A H 0.4572 0.2671 0.0343 0.034 Uiso 1 1 calc R . .
H30B H 0.4331 0.2560 0.1016 0.034 Uiso 1 1 calc R . .
C31 C 0.39921(13) 0.18348(19) 0.02505(17) 0.0258(7) Uani 1 1 d . . .
C32 C 0.37256(14) 0.17294(18) -0.04402(17) 0.0268(7) Uani 1 1 d . . .
C33 C 0.35481(14) 0.10024(19) -0.06806(18) 0.0286(7) Uani 1 1 d . . .
C34 C 0.36643(16) 0.0424(2) -0.02100(19) 0.0358(8) Uani 1 1 d . . .
H34 H 0.3551 -0.0064 -0.0366 0.043 Uiso 1 1 calc R . .
C35 C 0.39340(16) 0.0507(2) 0.04732(19) 0.0339(8) Uani 1 1 d . . .
C36 C 0.40924(14) 0.12253(19) 0.06971(18) 0.0288(7) Uani 1 1 d . . .
H36 H 0.4272 0.1304 0.1163 0.035 Uiso 1 1 calc R . .
C37 C 0.32792(17) 0.0860(2) -0.14329(19) 0.0361(9) Uani 1 1 d . . .
C38 C 0.3102(2) 0.0045(2) -0.1566(2) 0.0582(13) Uani 1 1 d . . .
H38A H 0.3436 -0.0274 -0.1466 0.087 Uiso 1 1 calc R . .
H38B H 0.2910 -0.0016 -0.2047 0.087 Uiso 1 1 calc R . .
H38C H 0.2847 -0.0096 -0.1270 0.087 Uiso 1 1 calc R . .
C39 C 0.3717(2) 0.1030(2) -0.1859(2) 0.0513(11) Uani 1 1 d . . .
H39A H 0.3837 0.1551 -0.1790 0.077 Uiso 1 1 calc R . .
H39B H 0.3552 0.0946 -0.2345 0.077 Uiso 1 1 calc R . .
H39C H 0.4043 0.0702 -0.1714 0.077 Uiso 1 1 calc R . .
C40 C 0.27531(17) 0.1342(2) -0.1674(2) 0.0446(10) Uani 1 1 d . . .
H40A H 0.2467 0.1202 -0.1421 0.067 Uiso 1 1 calc R . .
H40B H 0.2606 0.1265 -0.2165 0.067 Uiso 1 1 calc R . .
H40C H 0.2851 0.1869 -0.1588 0.067 Uiso 1 1 calc R . .
C41 C 0.4070(2) -0.0175(2) 0.0941(2) 0.0531(12) Uani 1 1 d . . .
C18A C 0.0922(4) 0.2645(10) -0.3988(5) 0.104(6) Uani 0.50 1 d P A 2
H18D H 0.0558 0.2417 -0.4187 0.156 Uiso 0.50 1 calc PR A 2
H18E H 0.1223 0.2288 -0.4003 0.156 Uiso 0.50 1 calc PR A 2
H18F H 0.0973 0.3090 -0.4251 0.156 Uiso 0.50 1 calc PR A 2
C19A C 0.0590(3) 0.3494(6) -0.3177(6) 0.073(3) Uani 0.50 1 d P A 2
H19D H 0.0198 0.3368 -0.3381 0.109 Uiso 0.50 1 calc PR A 2
H19E H 0.0706 0.3918 -0.3423 0.109 Uiso 0.50 1 calc PR A 2
H19F H 0.0625 0.3626 -0.2695 0.109 Uiso 0.50 1 calc PR A 2
C20A C 0.0777(4) 0.2161(6) -0.2889(6) 0.067(3) Uani 0.50 1 d P A 2
H20D H 0.0807 0.2252 -0.2399 0.100 Uiso 0.50 1 calc PR A 2
H20E H 0.1030 0.1754 -0.2948 0.100 Uiso 0.50 1 calc PR A 2
H20F H 0.0389 0.2025 -0.3103 0.100 Uiso 0.50 1 calc PR A 2
C43 C 0.4338(2) 0.0016(3) 0.1678(2) 0.0693(15) Uani 1 1 d . . .
H43A H 0.4082 0.0331 0.1869 0.104 Uiso 1 1 calc R . .
H43B H 0.4691 0.0285 0.1694 0.104 Uiso 1 1 calc R . .
H43C H 0.4416 -0.0443 0.1947 0.104 Uiso 1 1 calc R . .
C44 C 0.4508(4) -0.0648(4) 0.0675(3) 0.155(4) Uani 1 1 d . . .
H44A H 0.4684 -0.1004 0.1029 0.233 Uiso 1 1 calc R . .
H44B H 0.4797 -0.0321 0.0563 0.233 Uiso 1 1 calc R . .
H44C H 0.4321 -0.0921 0.0263 0.233 Uiso 1 1 calc R . .
C45 C 0.3546(4) -0.0611(4) 0.0933(4) 0.169(5) Uani 1 1 d . . .
H45A H 0.3630 -0.1025 0.1260 0.254 Uiso 1 1 calc R . .
H45B H 0.3400 -0.0809 0.0472 0.254 Uiso 1 1 calc R . .
H45C H 0.3263 -0.0286 0.1062 0.254 Uiso 1 1 calc R . .

loop_
_atom_site_aniso_label
_atom_site_aniso_U_11
_atom_site_aniso_U_22
_atom_site_aniso_U_33
_atom_site_aniso_U_23
_atom_site_aniso_U_13
_atom_site_aniso_U_12
Zr1 0.01786(15) 0.02448(16) 0.02599(16) 0.00266(15) 0.00380(11) -0.00029(14)
O1 0.0233(12) 0.0328(15) 0.0627(17) -0.0051(13) 0.0152(12) 0.0008(11)
N1 0.0200(13) 0.0283(15) 0.0230(13) 0.0022(12) 0.0038(10) 0.0010(12)
C1 0.026(2) 0.087(4) 0.124(5) -0.056(4) 0.005(3) 0.012(2)
O2 0.0310(12) 0.0239(12) 0.0298(13) 0.0017(10) 0.0022(10) 0.0033(10)
N2 0.0175(13) 0.0257(15) 0.0269(14) 0.0016(11) 0.0009(11) -0.0012(11)
C2 0.028(2) 0.079(4) 0.073(3) -0.004(3) 0.011(2) 0.011(2)
O3 0.0206(11) 0.0304(12) 0.0249(11) 0.0015(10) 0.0039(9) -0.0010(10)
C3 0.056(3) 0.145(6) 0.067(4) -0.036(4) 0.001(3) 0.047(4)
O4 0.0303(13) 0.0238(12) 0.0287(13) 0.0027(10) 0.0037(10) -0.0019(10)
C4 0.074(3) 0.033(2) 0.047(3) 0.0001(19) 0.004(2) 0.017(2)
C5 0.103(4) 0.041(3) 0.062(3) -0.006(2) 0.021(3) 0.025(3)
C6 0.073(3) 0.048(3) 0.050(3) 0.006(2) -0.015(2) 0.017(2)
C7 0.0259(16) 0.0226(18) 0.0242(16) 0.0009(13) 0.0031(13) 0.0000(13)
C8 0.0343(19) 0.0257(17) 0.0223(17) 0.0012(13) 0.0068(14) 0.0008(14)
C9 0.036(2) 0.0308(19) 0.0230(18) -0.0023(15) -0.0003(15) -0.0010(16)
C10 0.0285(18) 0.0305(19) 0.0271(18) 0.0014(15) -0.0025(14) -0.0027(15)
C11 0.0253(17) 0.0329(19) 0.0259(17) 0.0019(14) 0.0031(14) 0.0001(14)
C12 0.0241(16) 0.0245(18) 0.0239(16) 0.0012(13) 0.0016(13) 0.0001(13)
C13 0.044(2) 0.037(2) 0.0258(18) -0.0007(15) 0.0126(16) 0.0010(17)
C14 0.051(3) 0.047(3) 0.042(2) -0.0049(19) 0.022(2) 0.009(2)
C15 0.054(3) 0.046(2) 0.039(2) 0.0037(19) 0.025(2) -0.005(2)
C16 0.060(3) 0.077(3) 0.026(2) -0.005(2) 0.0142(19) -0.008(2)
C17 0.031(2) 0.049(2) 0.030(2) -0.0041(17) -0.0032(16) -0.0057(18)
C18 0.036(4) 0.033(4) 0.040(5) -0.004(3) -0.007(4) -0.007(3)
C19 0.027(4) 0.043(5) 0.037(4) 0.004(4) -0.009(3) 0.008(4)
C20 0.019(4) 0.068(6) 0.037(4) -0.002(4) 0.001(3) -0.007(4)
C21 0.0196(15) 0.0270(17) 0.0270(16) 0.0007(15) 0.0057(13) 0.0022(14)
C22 0.0212(16) 0.036(2) 0.0216(16) -0.0007(14) 0.0029(13) -0.0003(14)
C23 0.0226(16) 0.0300(18) 0.0219(16) -0.0002(14) 0.0030(13) -0.0037(14)
C24 0.0222(16) 0.0261(18) 0.0269(18) 0.0025(14) -0.0044(14) -0.0012(14)
C25 0.0278(18) 0.037(2) 0.032(2) 0.0063(16) -0.0007(15) -0.0053(15)
C26 0.032(2) 0.038(2) 0.047(2) 0.0059(18) -0.0055(17) -0.0131(17)
C27 0.048(2) 0.038(2) 0.039(2) -0.0025(18) -0.0114(19) -0.0110(19)
C28 0.048(2) 0.047(2) 0.033(2) -0.0066(18) -0.0016(18) -0.004(2)
C29 0.032(2) 0.043(2) 0.030(2) -0.0026(17) -0.0003(16) -0.0063(17)
C30 0.0213(16) 0.0290(19) 0.0296(18) 0.0052(14) -0.0040(14) -0.0010(14)
C31 0.0192(16) 0.0268(17) 0.0301(18) 0.0034(14) 0.0028(13) 0.0025(13)
C32 0.0241(17) 0.0263(18) 0.0307(18) 0.0045(14) 0.0071(14) 0.0009(13)
C33 0.0300(18) 0.0263(18) 0.0303(19) -0.0019(14) 0.0083(15) -0.0014(14)
C34 0.041(2) 0.0244(19) 0.042(2) 0.0024(16) 0.0110(17) -0.0006(16)
C35 0.037(2) 0.0282(19) 0.036(2) 0.0063(16) 0.0073(16) 0.0021(16)
C36 0.0256(17) 0.0306(19) 0.0293(18) 0.0059(15) 0.0039(14) 0.0010(14)
C37 0.049(2) 0.0242(19) 0.036(2) -0.0017(15) 0.0096(18) -0.0027(16)
C38 0.091(4) 0.032(2) 0.042(3) -0.0069(19) -0.004(2) -0.011(2)
C39 0.073(3) 0.048(3) 0.039(2) 0.000(2) 0.023(2) 0.007(2)
C40 0.048(2) 0.045(3) 0.036(2) -0.0086(18) -0.0014(18) -0.0005(19)
C41 0.087(3) 0.025(2) 0.041(2) 0.0083(18) 0.001(2) 0.002(2)
C18A 0.040(6) 0.225(18) 0.044(6) -0.038(8) 0.000(5) -0.055(8)
C19A 0.025(4) 0.074(7) 0.108(9) -0.003(7) -0.010(5) 0.004(5)
C20A 0.036(5) 0.069(7) 0.091(8) -0.016(6) 0.001(5) -0.015(5)
C43 0.099(4) 0.048(3) 0.052(3) 0.022(2) -0.001(3) 0.001(3)
C44 0.291(12) 0.104(6) 0.078(5) 0.041(4) 0.057(6) 0.141(7)
C45 0.196(9) 0.134(7) 0.126(6) 0.100(5) -0.075(6) -0.122(7)

loop_
_atom_type_symbol
_atom_type_description
_atom_type_scat_dispersion_real
_atom_type_scat_dispersion_imag
_atom_type_scat_source
C C 0.0033 0.0016 'International Tables Vol C Tables 4.2.6.8 and 6.1.1.4'
H H 0.0000 0.0000 'International Tables Vol C Tables 4.2.6.8 and 6.1.1.4'
O O 0.0106 0.0060 'International Tables Vol C Tables 4.2.6.8 and 6.1.1.4'
N N 0.0061 0.0033 'International Tables Vol C Tables 4.2.6.8 and 6.1.1.4'
Zr Zr -2.9673 0.5597 'International Tables Vol C Tables 4.2.6.8 and 6.1.1.4'

loop_
_geom_angle_atom_site_label_1
_geom_angle_atom_site_label_2
_geom_angle_atom_site_label_3
_geom_angle
_geom_angle_site_symmetry_1
_geom_angle_site_symmetry_3
_geom_angle_publ_flag
O2 Zr1 O1 97.41(10) . . ?
O2 Zr1 O3 97.09(10) . . ?
O1 Zr1 O3 108.97(10) . . ?
O2 Zr1 O4 165.85(9) . . ?
O1 Zr1 O4 91.13(10) . . ?
O3 Zr1 O4 90.72(9) . . ?
O2 Zr1 N1 84.19(10) . . ?
O1 Zr1 N1 171.71(10) . . ?
O3 Zr1 N1 78.80(9) . . ?
O4 Zr1 N1 85.80(9) . . ?
O2 Zr1 N2 91.63(9) . . ?
O1 Zr1 N2 99.05(10) . . ?
O3 Zr1 N2 149.18(8) . . ?
O4 Zr1 N2 75.84(9) . . ?
N1 Zr1 N2 72.74(9) . . ?
C1 O1 Zr1 144.6(3) . . ?
C21 N1 C22 118.6(3) . . ?
C21 N1 Zr1 127.6(2) . . ?
C22 N1 Zr1 113.76(18) . . ?
C3 C1 O1 113.7(5) . . ?
C3 C1 C2 118.3(5) . . ?
O1 C1 C2 112.1(4) . . ?
C3 C1 H1 103.5 . . ?
O1 C1 H1 103.5 . . ?
C2 C1 H1 103.5 . . ?
C4 O2 Zr1 160.7(3) . . ?
C24 N2 C23 113.9(3) . . ?
C24 N2 C30 105.3(2) . . ?
C23 N2 C30 109.7(2) . . ?
C24 N2 Zr1 113.26(19) . . ?
C23 N2 Zr1 106.05(18) . . ?
C30 N2 Zr1 108.50(19) . . ?
C1 C2 H2A 109.5 . . ?
C1 C2 H2B 109.5 . . ?
H2A C2 H2B 109.5 . . ?
C1 C2 H2C 109.5 . . ?
H2A C2 H2C 109.5 . . ?
H2B C2 H2C 109.5 . . ?
C7 O3 Zr1 141.6(2) . . ?
C1 C3 H3A 109.5 . . ?
C1 C3 H3B 109.5 . . ?
H3A C3 H3B 109.5 . . ?
C1 C3 H3C 109.5 . . ?
H3A C3 H3C 109.5 . . ?
H3B C3 H3C 109.5 . . ?
C32 O4 Zr1 147.0(2) . . ?
O2 C4 C5 113.6(4) . . ?
O2 C4 C6 110.8(4) . . ?
C5 C4 C6 116.6(4) . . ?
O2 C4 H4 104.9 . . ?
C5 C4 H4 104.9 . . ?
C6 C4 H4 104.9 . . ?
C4 C5 H5A 109.5 . . ?
C4 C5 H5B 109.5 . . ?
H5A C5 H5B 109.5 . . ?
C4 C5 H5C 109.5 . . ?
H5A C5 H5C 109.5 . . ?
H5B C5 H5C 109.5 . . ?
C4 C6 H6A 109.5 . . ?
C4 C6 H6B 109.5 . . ?
H6A C6 H6B 109.5 . . ?
C4 C6 H6C 109.5 . . ?
H6A C6 H6C 109.5 . . ?
H6B C6 H6C 109.5 . . ?
O3 C7 C12 120.3(3) . . ?
O3 C7 C8 120.9(3) . . ?
C12 C7 C8 118.9(3) . . ?
C9 C8 C7 117.7(3) . . ?
C9 C8 C13 121.4(3) . . ?
C7 C8 C13 120.9(3) . . ?
C8 C9 C10 124.7(3) . . ?
C8 C9 H9 117.7 . . ?
C10 C9 H9 117.7 . . ?
C11 C10 C9 116.8(3) . . ?
C11 C10 C17 122.1(3) . . ?
C9 C10 C17 121.1(3) . . ?
C10 C11 C12 121.9(3) . . ?
C10 C11 H11 119.0 . . ?
C12 C11 H11 119.0 . . ?
C11 C12 C7 120.0(3) . . ?
C11 C12 C21 116.0(3) . . ?
C7 C12 C21 123.9(3) . . ?
C15 C13 C16 107.7(3) . . ?
C15 C13 C8 111.3(3) . . ?
C16 C13 C8 112.0(3) . . ?
C15 C13 C14 109.7(3) . . ?
C16 C13 C14 107.3(3) . . ?
C8 C13 C14 108.7(3) . . ?
C13 C14 H14A 109.5 . . ?
C13 C14 H14B 109.5 . . ?
H14A C14 H14B 109.5 . . ?
C13 C14 H14C 109.5 . . ?
H14A C14 H14C 109.5 . . ?
H14B C14 H14C 109.5 . . ?
C13 C15 H15A 109.5 . . ?
C13 C15 H15B 109.5 . . ?
H15A C15 H15B 109.5 . . ?
C13 C15 H15C 109.5 . . ?
H15A C15 H15C 109.5 . . ?
H15B C15 H15C 109.5 . . ?
C13 C16 H16A 109.5 . . ?
C13 C16 H16B 109.5 . . ?
H16A C16 H16B 109.5 . . ?
C13 C16 H16C 109.5 . . ?
H16A C16 H16C 109.5 . . ?
H16B C16 H16C 109.5 . . ?
C19A C17 C18 140.6(6) . . ?
C19A C17 C20A 113.8(7) . . ?
C18 C17 C20A 48.3(5) . . ?
C19A C17 C10 108.6(5) . . ?
C18 C17 C10 110.4(4) . . ?
C20A C17 C10 107.1(4) . . ?
C19A C17 C19 58.3(6) . . ?
C18 C17 C19 110.7(5) . . ?
C20A C17 C19 141.3(5) . . ?
C10 C17 C19 111.2(4) . . ?
C19A C17 C18A 112.2(8) . . ?
C18 C17 C18A 58.5(7) . . ?
C20A C17 C18A 105.2(8) . . ?
C10 C17 C18A 109.8(4) . . ?
C19 C17 C18A 56.4(7) . . ?
C19A C17 C20 51.1(6) . . ?
C18 C17 C20 106.7(5) . . ?
C20A C17 C20 64.0(5) . . ?
C10 C17 C20 113.1(4) . . ?
C19 C17 C20 104.5(5) . . ?
C18A C17 C20 137.1(5) . . ?
C17 C18 H18A 109.5 . . ?
C17 C18 H18B 109.5 . . ?
C17 C18 H18C 109.5 . . ?
C17 C19 H19A 109.5 . . ?
C17 C19 H19B 109.5 . . ?
C17 C19 H19C 109.5 . . ?
C17 C20 H20A 109.5 . . ?
C17 C20 H20B 109.5 . . ?
C17 C20 H20C 109.5 . . ?
N1 C21 C12 126.3(3) . . ?
N1 C21 H21 121.2(19) . . ?
C12 C21 H21 112.5(19) . . ?
N1 C22 C23 106.6(3) . . ?
N1 C22 H22A 110.4 . . ?
C23 C22 H22A 110.4 . . ?
N1 C22 H22B 110.4 . . ?
C23 C22 H22B 110.4 . . ?
H22A C22 H22B 108.6 . . ?
N2 C23 C22 110.6(3) . . ?
N2 C23 H23A 109.5 . . ?
C22 C23 H23A 109.5 . . ?
N2 C23 H23B 109.5 . . ?
C22 C23 H23B 109.5 . . ?
H23A C23 H23B 108.1 . . ?
C29 C24 C25 118.9(3) . . ?
C29 C24 N2 123.3(3) . . ?
C25 C24 N2 117.7(3) . . ?
C26 C25 C24 120.4(4) . . ?
C26 C25 H25 119.8 . . ?
C24 C25 H25 119.8 . . ?
C27 C26 C25 120.0(4) . . ?
C27 C26 H26 120.0 . . ?
C25 C26 H26 120.0 . . ?
C28 C27 C26 120.1(4) . . ?
C28 C27 H27 120.0 . . ?
C26 C27 H27 120.0 . . ?
C27 C28 C29 120.6(4) . . ?
C27 C28 H28 119.7 . . ?
C29 C28 H28 119.7 . . ?
C24 C29 C28 120.1(4) . . ?
C24 C29 H29 120.0 . . ?
C28 C29 H29 120.0 . . ?
C31 C30 N2 116.7(3) . . ?
C31 C30 H30A 108.1 . . ?
N2 C30 H30A 108.1 . . ?
C31 C30 H30B 108.1 . . ?
N2 C30 H30B 108.1 . . ?
H30A C30 H30B 107.3 . . ?
C36 C31 C32 120.1(3) . . ?
C36 C31 C30 118.5(3) . . ?
C32 C31 C30 121.2(3) . . ?
O4 C32 C31 118.4(3) . . ?
O4 C32 C33 121.9(3) . . ?
C31 C32 C33 119.8(3) . . ?
C34 C33 C32 117.0(3) . . ?
C34 C33 C37 121.6(3) . . ?
C32 C33 C37 121.3(3) . . ?
C33 C34 C35 124.7(3) . . ?
C33 C34 H34 117.7 . . ?
C35 C34 H34 117.7 . . ?
C34 C35 C36 117.1(3) . . ?
C34 C35 C41 120.5(3) . . ?
C36 C35 C41 122.4(3) . . ?
C35 C36 C31 121.4(3) . . ?
C35 C36 H36 119.3 . . ?
C31 C36 H36 119.3 . . ?
C33 C37 C38 112.0(3) . . ?
C33 C37 C40 111.4(3) . . ?
C38 C37 C40 107.4(3) . . ?
C33 C37 C39 108.2(3) . . ?
C38 C37 C39 107.3(3) . . ?
C40 C37 C39 110.4(3) . . ?
C37 C38 H38A 109.5 . . ?
C37 C38 H38B 109.5 . . ?
H38A C38 H38B 109.5 . . ?
C37 C38 H38C 109.5 . . ?
H38A C38 H38C 109.5 . . ?
H38B C38 H38C 109.5 . . ?
C37 C39 H39A 109.5 . . ?
C37 C39 H39B 109.5 . . ?
H39A C39 H39B 109.5 . . ?
C37 C39 H39C 109.5 . . ?
H39A C39 H39C 109.5 . . ?
H39B C39 H39C 109.5 . . ?
C37 C40 H40A 109.5 . . ?
C37 C40 H40B 109.5 . . ?
H40A C40 H40B 109.5 . . ?
C37 C40 H40C 109.5 . . ?
H40A C40 H40C 109.5 . . ?
H40B C40 H40C 109.5 . . ?
C45 C41 C43 108.4(5) . . ?
C45 C41 C35 109.9(4) . . ?
C43 C41 C35 113.7(3) . . ?
C45 C41 C44 111.2(6) . . ?
C43 C41 C44 106.0(5) . . ?
C35 C41 C44 107.5(4) . . ?
C17 C18A H18D 109.5 . . ?
C17 C18A H18E 109.5 . . ?
H18D C18A H18E 109.5 . . ?
C17 C18A H18F 109.5 . . ?
H18D C18A H18F 109.5 . . ?
H18E C18A H18F 109.5 . . ?
C17 C19A H19D 109.5 . . ?
C17 C19A H19E 109.5 . . ?
H19D C19A H19E 109.5 . . ?
C17 C19A H19F 109.5 . . ?
H19D C19A H19F 109.5 . . ?
H19E C19A H19F 109.5 . . ?
C17 C20A H20D 109.5 . . ?
C17 C20A H20E 109.5 . . ?
H20D C20A H20E 109.5 . . ?
C17 C20A H20F 109.5 . . ?
H20D C20A H20F 109.5 . . ?
H20E C20A H20F 109.5 . . ?
C41 C43 H43A 109.5 . . ?
C41 C43 H43B 109.5 . . ?
H43A C43 H43B 109.5 . . ?
C41 C43 H43C 109.5 . . ?
H43A C43 H43C 109.5 . . ?
H43B C43 H43C 109.5 . . ?
C41 C44 H44A 109.5 . . ?
C41 C44 H44B 109.5 . . ?
H44A C44 H44B 109.5 . . ?
C41 C44 H44C 109.5 . . ?
H44A C44 H44C 109.5 . . ?
H44B C44 H44C 109.5 . . ?
C41 C45 H45A 109.5 . . ?
C41 C45 H45B 109.5 . . ?
H45A C45 H45B 109.5 . . ?
C41 C45 H45C 109.5 . . ?
H45A C45 H45C 109.5 . . ?
H45B C45 H45C 109.5 . . ?

loop_
_geom_bond_atom_site_label_1
_geom_bond_atom_site_label_2
_geom_bond_distance
_geom_bond_site_symmetry_2
_geom_bond_publ_flag
Zr1 O2 1.949(2) . ?
Zr1 O1 1.963(2) . ?
Zr1 O3 2.016(2) . ?
Zr1 O4 2.062(2) . ?
Zr1 N1 2.340(2) . ?
Zr1 N2 2.487(3) . ?
O1 C1 1.415(5) . ?
N1 C21 1.284(4) . ?
N1 C22 1.468(4) . ?
C1 C3 1.387(7) . ?
C1 C2 1.479(6) . ?
C1 H1 1.0000 . ?
O2 C4 1.414(4) . ?
N2 C24 1.475(4) . ?
N2 C23 1.490(4) . ?
N2 C30 1.518(4) . ?
C2 H2A 0.9800 . ?
C2 H2B 0.9800 . ?
C2 H2C 0.9800 . ?
O3 C7 1.331(4) . ?
C3 H3A 0.9800 . ?
C3 H3B 0.9800 . ?
C3 H3C 0.9800 . ?
O4 C32 1.340(4) . ?
C4 C5 1.446(6) . ?
C4 C6 1.489(6) . ?
C4 H4 1.0000 . ?
C5 H5A 0.9800 . ?
C5 H5B 0.9800 . ?
C5 H5C 0.9800 . ?
C6 H6A 0.9800 . ?
C6 H6B 0.9800 . ?
C6 H6C 0.9800 . ?
C7 C12 1.416(4) . ?
C7 C8 1.425(4) . ?
C8 C9 1.382(5) . ?
C8 C13 1.539(5) . ?
C9 C10 1.399(5) . ?
C9 H9 0.9500 . ?
C10 C11 1.376(5) . ?
C10 C17 1.537(5) . ?
C11 C12 1.406(4) . ?
C11 H11 0.9500 . ?
C12 C21 1.452(4) . ?
C13 C15 1.536(5) . ?
C13 C16 1.538(5) . ?
C13 C14 1.541(5) . ?
C14 H14A 0.9800 . ?
C14 H14B 0.9800 . ?
C14 H14C 0.9800 . ?
C15 H15A 0.9800 . ?
C15 H15B 0.9800 . ?
C15 H15C 0.9800 . ?
C16 H16A 0.9800 . ?
C16 H16B 0.9800 . ?
C16 H16C 0.9800 . ?
C17 C19A 1.430(11) . ?
C17 C18 1.514(8) . ?
C17 C20A 1.531(11) . ?
C17 C19 1.556(8) . ?
C17 C18A 1.565(11) . ?
C17 C20 1.595(8) . ?
C18 H18A 0.9800 . ?
C18 H18B 0.9800 . ?
C18 H18C 0.9800 . ?
C19 H19A 0.9800 . ?
C19 H19B 0.9800 . ?
C19 H19C 0.9800 . ?
C20 H20A 0.9800 . ?
C20 H20B 0.9800 . ?
C20 H20C 0.9800 . ?
C21 H21 0.96(3) . ?
C22 C23 1.522(4) . ?
C22 H22A 0.9900 . ?
C22 H22B 0.9900 . ?
C23 H23A 0.9900 . ?
C23 H23B 0.9900 . ?
C24 C29 1.388(5) . ?
C24 C25 1.394(5) . ?
C25 C26 1.391(5) . ?
C25 H25 0.9500 . ?
C26 C27 1.383(6) . ?
C26 H26 0.9500 . ?
C27 C28 1.364(6) . ?
C27 H27 0.9500 . ?
C28 C29 1.397(5) . ?
C28 H28 0.9500 . ?
C29 H29 0.9500 . ?
C30 C31 1.505(5) . ?
C30 H30A 0.9900 . ?
C30 H30B 0.9900 . ?
C31 C36 1.400(5) . ?
C31 C32 1.406(5) . ?
C32 C33 1.425(5) . ?
C33 C34 1.389(5) . ?
C33 C37 1.526(5) . ?
C34 C35 1.390(5) . ?
C34 H34 0.9500 . ?
C35 C36 1.392(5) . ?
C35 C41 1.534(5) . ?
C36 H36 0.9500 . ?
C37 C38 1.532(5) . ?
C37 C40 1.536(5) . ?
C37 C39 1.536(5) . ?
C38 H38A 0.9800 . ?
C38 H38B 0.9800 . ?
C38 H38C 0.9800 . ?
C39 H39A 0.9800 . ?
C39 H39B 0.9800 . ?
C39 H39C 0.9800 . ?
C40 H40A 0.9800 . ?
C40 H40B 0.9800 . ?
C40 H40C 0.9800 . ?
C41 C45 1.498(8) . ?
C41 C43 1.515(6) . ?
C41 C44 1.548(8) . ?
C18A H18D 0.9800 . ?
C18A H18E 0.9800 . ?
C18A H18F 0.9800 . ?
C19A H19D 0.9800 . ?
C19A H19E 0.9800 . ?
C19A H19F 0.9800 . ?
C20A H20D 0.9800 . ?
C20A H20E 0.9800 . ?
C20A H20F 0.9800 . ?
C43 H43A 0.9800 . ?
C43 H43B 0.9800 . ?
C43 H43C 0.9800 . ?
C44 H44A 0.9800 . ?
C44 H44B 0.9800 . ?
C44 H44C 0.9800 . ?
C45 H45A 0.9800 . ?
C45 H45B 0.9800 . ?
C45 H45C 0.9800 . ?
